data_4317065
loop_
_publ_author_name
'Yulia Sevryugina'
'Richard L. Julius'
'M. Frederick Hawthorne'

_publ_section_title
;
 Novel Approach to Aminocarboranes by Mild Amidation of Selected
 Iodo-carboranes
;
_journal_name_full 'Inorganic Chemistry'
_journal_page_first 10627
_journal_page_last 10634
_journal_paper_doi 10.1021/ic101620h
_journal_volume 49
_journal_year 2010
_chemical_formula_moiety
;
 [B10 C2 H11] (N H) (C O) (C H3)
;
_chemical_formula_sum 'C4 H15 B10 N O'
_chemical_formula_weight 201.27
_chemical_melting_point ?
_chemical_name_systematic
; 
 N-(1,2-Dicarba-closo-dodecaboran-9-yl)acetamide
;
_space_group_IT_number 19
_symmetry_cell_setting orthorhombic
_symmetry_space_group_name_Hall 'P 2ac 2ab'
_symmetry_space_group_name_H-M 'P 21 21 21'
_atom_sites_solution_hydrogens geom
_atom_sites_solution_primary direct
_atom_sites_solution_secondary difmap
_audit_creation_method SHELXL-97
_cell_angle_alpha 90.00
_cell_angle_beta 90.00
_cell_angle_gamma 90.00
_cell_formula_units_Z 4
_cell_length_a 8.7129(6)
_cell_length_b 10.5873(7)
_cell_length_c 12.8104(9)
_cell_measurement_reflns_used 9798
_cell_measurement_temperature 173(2)
_cell_measurement_theta_max 27.15
_cell_measurement_theta_min 2.34
_cell_volume 1181.71(14)
_computing_cell_refinement 'SMART, SAINT'
_computing_data_collection SMART
_computing_data_reduction SAINT
_computing_molecular_graphics 'SHELXP-01 (Sheldrick, 2001)'
_computing_publication_material 'SHELXCIF-01 (Sheldrick, 2001)'
_computing_structure_refinement 'SHELXL-01 (Sheldrick, 2001)'
_computing_structure_solution 'SHELXS-01 (Sheldrick, 2001)'
_diffrn_ambient_temperature 173(2)
_diffrn_measured_fraction_theta_full 0.999
_diffrn_measured_fraction_theta_max 0.999
_diffrn_measurement_device_type 'Bruker SMART APEX CCD'
_diffrn_measurement_method '0.3 deg wide \w exposures'
_diffrn_radiation_monochromator graphite
_diffrn_radiation_source 'fine-focus sealed tube'
_diffrn_radiation_type MoK\a
_diffrn_radiation_wavelength 0.71073
_diffrn_reflns_av_R_equivalents 0.0197
_diffrn_reflns_av_sigmaI/netI 0.0117
_diffrn_reflns_limit_h_max 11
_diffrn_reflns_limit_h_min -11
_diffrn_reflns_limit_k_max 13
_diffrn_reflns_limit_k_min -13
_diffrn_reflns_limit_l_max 16
_diffrn_reflns_limit_l_min -14
_diffrn_reflns_number 10250
_diffrn_reflns_theta_full 27.15
_diffrn_reflns_theta_max 27.15
_diffrn_reflns_theta_min 2.50
_exptl_absorpt_coefficient_mu 0.059
_exptl_absorpt_correction_T_max 0.9826
_exptl_absorpt_correction_T_min 0.9098
_exptl_absorpt_correction_type 'multi-scan (SADABS)'
_exptl_crystal_colour 'pale brown'
_exptl_crystal_density_diffrn 1.131
_exptl_crystal_density_meas ?
_exptl_crystal_density_method none
_exptl_crystal_description block
_exptl_crystal_F_000 416
_exptl_crystal_size_max 1.64
_exptl_crystal_size_mid 0.40
_exptl_crystal_size_min 0.30
_refine_diff_density_max 0.216
_refine_diff_density_min -0.220
_refine_diff_density_rms 0.042
_refine_ls_abs_structure_details
; 'Flack H D (1983), Acta Cryst. A39, 876-881'. Compound is a weak
 anomalous scatterer, therefore all Bijvoet pairs have been merged.
;
_refine_ls_abs_structure_Flack 0(10)
_refine_ls_extinction_coef noref
_refine_ls_extinction_method none
_refine_ls_goodness_of_fit_ref 1.244
_refine_ls_hydrogen_treatment mixed
_refine_ls_matrix_type full
_refine_ls_number_parameters 194
_refine_ls_number_reflns 1518
_refine_ls_number_restraints 0
_refine_ls_restrained_S_all 1.244
_refine_ls_R_factor_all 0.0332
_refine_ls_R_factor_gt 0.0327
_refine_ls_shift/su_max 0.000
_refine_ls_shift/su_mean 0.000
_refine_ls_structure_factor_coef Fsqd
_refine_ls_weighting_details 'calc w=1/[\s^2^(Fo^2^)+(0.0614P)^2^+0.0368P] where P=(Fo^2^+2Fc^2^)/3'
_refine_ls_weighting_scheme calc
_refine_ls_wR_factor_gt 0.0867
_refine_ls_wR_factor_ref 0.0873
_reflns_number_gt 1488
_reflns_number_total 1518
_reflns_threshold_expression >2sigma(I)
_cod_data_source_file ic101620h_si_002_05.cif
_cod_data_source_block o-[B10C2H11]-9-NHCO(CH3)_(12c)
_cod_depositor_comments
;
The following automatic conversions were performed:

'_chemical_melting_point' value 'not measured' was changed to '?' -
the value is undefined or not given.

Automatic conversion script
Id: cif_fix_values 1569 2011-02-09 13:29:24Z adriana 

The following automatic conversions were performed:

'_exptl_crystal_density_meas' value 'not measured' was changed to '?'
- the value is perceived as not measured.

Automatic conversion script
Id: cif_fix_values 3008 2015-01-20 13:52:24Z robertas 
;
_cod_database_code 4317065

loop_
_symmetry_equiv_pos_as_xyz
'x, y, z'
'-x+1/2, -y, z+1/2'
'-x, y+1/2, -z+1/2'
'x+1/2, -y+1/2, -z'

loop_
_atom_site_label
_atom_site_type_symbol
_atom_site_fract_x
_atom_site_fract_y
_atom_site_fract_z
_atom_site_U_iso_or_equiv
_atom_site_adp_type
_atom_site_occupancy
_atom_site_symmetry_multiplicity
_atom_site_calc_flag
_atom_site_refinement_flags
_atom_site_disorder_assembly
_atom_site_disorder_group
C1 C 0.15486(15) 1.10596(13) 0.23263(10) 0.0306(3) Uani 1 1 d . . .
H1 H 0.099(2) 1.133(2) 0.1683(16) 0.056(5) Uiso 1 1 d . . .
C2 C 0.23421(17) 1.22847(12) 0.28711(11) 0.0341(3) Uani 1 1 d . . .
H2 H 0.219(2) 1.3062(19) 0.2539(15) 0.047(5) Uiso 1 1 d . . .
B3 B 0.07351(18) 1.16538(14) 0.34527(13) 0.0328(3) Uani 1 1 d . . .
H3B H -0.032(3) 1.214(2) 0.3325(17) 0.056(6) Uiso 1 1 d . . .
B4 B 0.09375(16) 0.99970(13) 0.32291(11) 0.0257(3) Uani 1 1 d . . .
H4B H -0.009(2) 0.9530(19) 0.3083(15) 0.043(5) Uiso 1 1 d . . .
B5 B 0.26289(16) 0.97462(13) 0.24741(10) 0.0258(3) Uani 1 1 d . . .
H5B H 0.262(2) 0.9074(16) 0.1915(16) 0.048(5) Uiso 1 1 d . . .
B6 B 0.34958(18) 1.12378(15) 0.22199(11) 0.0315(3) Uani 1 1 d . . .
H6B H 0.389(2) 1.1558(19) 0.1460(13) 0.045(5) Uiso 1 1 d . . .
B7 B 0.2345(2) 1.21711(13) 0.41971(12) 0.0329(3) Uani 1 1 d . . .
H7B H 0.2205(19) 1.3011(16) 0.4640(13) 0.034(4) Uiso 1 1 d . . .
B8 B 0.14762(17) 1.06834(13) 0.44509(10) 0.0260(3) Uani 1 1 d . . .
H8B H 0.0817(19) 1.0541(17) 0.5181(13) 0.034(4) Uiso 1 1 d . . .
B9 B 0.26596(14) 0.94907(12) 0.38560(9) 0.0210(3) Uani 1 1 d . . .
B10 B 0.42305(15) 1.02623(14) 0.32156(10) 0.0252(3) Uani 1 1 d . . .
H10B H 0.538(2) 0.9794(17) 0.3138(13) 0.034(4) Uiso 1 1 d . . .
B11 B 0.40445(17) 1.19147(14) 0.34411(13) 0.0319(3) Uani 1 1 d . . .
H11B H 0.488(2) 1.2582(17) 0.3454(16) 0.045(5) Uiso 1 1 d . . .
B12 B 0.35222(16) 1.08398(13) 0.44450(11) 0.0257(3) Uani 1 1 d . . .
H12B H 0.4201(19) 1.0774(16) 0.5174(12) 0.033(4) Uiso 1 1 d . . .
N1 N 0.29394(11) 0.82126(9) 0.43096(8) 0.0239(2) Uani 1 1 d . . .
H3 H 0.388(2) 0.8070(16) 0.4572(13) 0.034(4) Uiso 1 1 d . . .
C3 C 0.19152(14) 0.72757(10) 0.44338(9) 0.0231(2) Uani 1 1 d . . .
C4 C 0.25356(16) 0.60287(11) 0.48093(13) 0.0366(3) Uani 1 1 d . . .
H4A H 0.1766 0.5611 0.5247 0.055 Uiso 1 1 calc R . .
H4C H 0.3471 0.6172 0.5218 0.055 Uiso 1 1 calc R . .
H4D H 0.2774 0.5492 0.4208 0.055 Uiso 1 1 calc R . .
O1 O 0.05358(10) 0.74028(9) 0.42371(7) 0.0292(2) Uani 1 1 d . . .

loop_
_atom_site_aniso_label
_atom_site_aniso_U_11
_atom_site_aniso_U_22
_atom_site_aniso_U_33
_atom_site_aniso_U_23
_atom_site_aniso_U_13
_atom_site_aniso_U_12
C1 0.0318(6) 0.0321(6) 0.0280(6) 0.0065(5) -0.0033(5) 0.0033(5)
C2 0.0388(7) 0.0244(6) 0.0389(6) 0.0082(5) -0.0002(6) 0.0026(5)
B3 0.0322(7) 0.0292(7) 0.0371(7) 0.0041(6) 0.0016(6) 0.0083(6)
B4 0.0231(6) 0.0281(6) 0.0261(6) 0.0025(5) -0.0030(5) 0.0015(5)
B5 0.0272(6) 0.0280(6) 0.0222(5) 0.0001(5) -0.0009(5) 0.0015(5)
B6 0.0329(7) 0.0326(7) 0.0291(6) 0.0085(6) 0.0022(6) 0.0002(6)
B7 0.0409(8) 0.0219(6) 0.0358(7) -0.0008(5) -0.0007(6) 0.0020(6)
B8 0.0280(6) 0.0243(6) 0.0257(6) 0.0002(5) 0.0018(5) 0.0027(5)
B9 0.0198(5) 0.0208(5) 0.0224(5) 0.0004(4) -0.0013(5) -0.0008(5)
B10 0.0232(6) 0.0260(6) 0.0262(6) 0.0028(5) 0.0000(5) -0.0009(5)
B11 0.0336(7) 0.0251(6) 0.0370(7) 0.0048(6) -0.0008(6) -0.0057(6)
B12 0.0278(6) 0.0224(6) 0.0269(6) -0.0007(5) -0.0025(5) -0.0037(5)
N1 0.0201(5) 0.0211(5) 0.0307(5) 0.0032(4) -0.0035(4) -0.0002(4)
C3 0.0235(6) 0.0220(5) 0.0237(5) -0.0014(4) 0.0008(4) -0.0008(4)
C4 0.0309(7) 0.0224(6) 0.0564(8) 0.0093(5) -0.0010(6) -0.0018(5)
O1 0.0226(4) 0.0291(4) 0.0360(4) 0.0010(4) -0.0028(3) -0.0039(3)

loop_
_atom_type_symbol
_atom_type_description
_atom_type_scat_dispersion_real
_atom_type_scat_dispersion_imag
_atom_type_scat_source
C C 0.0033 0.0000 'International Tables Vol C Tables 4.2.6.8 and 6.1.1.4'
H H 0.0000 0.0000 'International Tables Vol C Tables 4.2.6.8 and 6.1.1.4'
B B 0.0013 0.0000 'International Tables Vol C Tables 4.2.6.8 and 6.1.1.4'
N N 0.0061 0.0000 'International Tables Vol C Tables 4.2.6.8 and 6.1.1.4'
O O 0.0106 0.0000 'International Tables Vol C Tables 4.2.6.8 and 6.1.1.4'

loop_
_geom_angle_atom_site_label_1
_geom_angle_atom_site_label_2
_geom_angle_atom_site_label_3
_geom_angle
_geom_angle_site_symmetry_1
_geom_angle_site_symmetry_3
_geom_angle_publ_flag
C2 C1 B5 111.79(10) . . y
C2 C1 B4 111.65(10) . . y
B5 C1 B4 63.47(8) . . y
C2 C1 B6 61.66(9) . . y
B5 C1 B6 63.11(8) . . y
B4 C1 B6 115.95(10) . . y
C2 C1 B3 61.67(9) . . y
B5 C1 B3 115.78(10) . . y
B4 C1 B3 62.85(8) . . y
B6 C1 B3 115.67(11) . . y
C2 C1 H1 109.6(14) . . n
B5 C1 H1 126.8(13) . . n
B4 C1 H1 126.5(13) . . n
B6 C1 H1 112.9(12) . . n
B3 C1 H1 112.6(12) . . n
C1 C2 B11 111.80(10) . . y
C1 C2 B7 111.86(10) . . y
B11 C2 B7 63.49(9) . . y
C1 C2 B6 61.62(8) . . y
B11 C2 B6 63.12(9) . . y
B7 C2 B6 116.04(10) . . y
C1 C2 B3 62.01(9) . . y
B11 C2 B3 115.77(10) . . y
B7 C2 B3 62.75(9) . . y
B6 C2 B3 115.92(10) . . y
C1 C2 H2 116.6(12) . . n
B11 C2 H2 121.3(12) . . n
B7 C2 H2 121.1(12) . . n
B6 C2 H2 115.4(12) . . n
B3 C2 H2 115.2(11) . . n
C2 B3 C1 56.33(8) . . y
C2 B3 B8 104.02(11) . . y
C1 B3 B8 104.10(10) . . y
C2 B3 B7 58.13(8) . . y
C1 B3 B7 103.65(10) . . y
B8 B3 B7 60.18(8) . . y
C2 B3 B4 103.38(10) . . y
C1 B3 B4 57.83(8) . . y
B8 B3 B4 60.52(8) . . y
B7 B3 B4 108.05(10) . . y
C2 B3 H3B 116.4(12) . . n
C1 B3 H3B 113.7(12) . . n
B8 B3 H3B 135.2(12) . . n
B7 B3 H3B 127.6(12) . . n
B4 B3 H3B 122.5(12) . . n
C1 B4 B5 58.01(8) . . y
C1 B4 B9 103.99(9) . . y
B5 B4 B9 60.28(7) . . y
C1 B4 B3 59.33(8) . . y
B5 B4 B3 108.36(10) . . y
B9 B4 B3 107.81(10) . . y
C1 B4 B8 104.15(9) . . y
B5 B4 B8 108.57(9) . . y
B9 B4 B8 60.49(7) . . y
B3 B4 B8 59.10(8) . . y
C1 B4 H4B 117.6(11) . . n
B5 B4 H4B 122.8(10) . . n
B9 B4 H4B 131.4(11) . . n
B3 B4 H4B 114.4(11) . . n
B8 B4 H4B 125.3(10) . . n
C1 B5 B10 104.16(10) . . y
C1 B5 B6 59.07(8) . . y
B10 B5 B6 59.42(8) . . y
C1 B5 B4 58.52(7) . . y
B10 B5 B4 108.30(9) . . y
B6 B5 B4 108.53(9) . . y
C1 B5 B9 104.09(9) . . y
B10 B5 B9 60.37(7) . . y
B6 B5 B9 107.97(9) . . y
B4 B5 B9 59.91(7) . . y
C1 B5 H5B 119.6(11) . . n
B10 B5 H5B 127.3(10) . . n
B6 B5 H5B 120.0(10) . . n
B4 B5 H5B 118.7(10) . . n
B9 B5 H5B 126.5(11) . . n
C1 B6 C2 56.72(8) . . y
C1 B6 B10 103.75(10) . . y
C2 B6 B10 103.88(9) . . y
C1 B6 B5 57.82(8) . . y
C2 B6 B5 103.64(10) . . y
B10 B6 B5 60.11(8) . . y
C1 B6 B11 103.87(10) . . y
C2 B6 B11 58.06(8) . . y
B10 B6 B11 60.25(8) . . y
B5 B6 B11 108.01(9) . . y
C1 B6 H6B 114.8(10) . . n
C2 B6 H6B 114.8(11) . . n
B10 B6 H6B 135.8(10) . . n
B5 B6 H6B 125.1(10) . . n
B11 B6 H6B 125.1(10) . . n
C2 B7 B12 103.65(10) . . y
C2 B7 B8 104.14(10) . . y
B12 B7 B8 60.59(8) . . y
C2 B7 B3 59.12(9) . . y
B12 B7 B3 107.88(10) . . y
B8 B7 B3 59.36(8) . . y
C2 B7 B11 58.15(9) . . y
B12 B7 B11 59.84(8) . . y
B8 B7 B11 108.48(10) . . y
B3 B7 B11 108.36(10) . . y
C2 B7 H7B 118.3(9) . . n
B12 B7 H7B 129.6(9) . . n
B8 B7 H7B 126.5(9) . . n
B3 B7 H7B 116.9(9) . . n
B11 B7 H7B 120.8(9) . . n
B3 B8 B7 60.46(8) . . y
B3 B8 B4 60.38(8) . . y
B7 B8 B4 108.17(9) . . y
B3 B8 B12 107.92(10) . . y
B7 B8 B12 59.54(8) . . y
B4 B8 B12 107.17(10) . . y
B3 B8 B9 108.16(9) . . y
B7 B8 B9 107.47(10) . . y
B4 B8 B9 59.64(7) . . y
B12 B8 B9 59.51(7) . . y
B3 B8 H8B 120.1(9) . . n
B7 B8 H8B 119.7(9) . . n
B4 B8 H8B 123.2(9) . . n
B12 B8 H8B 122.2(9) . . n
B9 B8 H8B 124.0(9) . . n
N1 B9 B12 119.54(10) . . y
N1 B9 B4 125.80(9) . . y
B12 B9 B4 107.73(9) . . y
N1 B9 B5 121.61(10) . . y
B12 B9 B5 107.68(9) . . y
B4 B9 B5 59.81(7) . . y
N1 B9 B10 117.81(10) . . y
B12 B9 B10 60.42(7) . . y
B4 B9 B10 107.41(9) . . y
B5 B9 B10 59.35(7) . . y
N1 B9 B8 124.39(10) . . y
B12 B9 B8 59.99(8) . . y
B4 B9 B8 59.87(7) . . y
B5 B9 B8 107.70(9) . . y
B10 B9 B8 108.15(9) . . y
B6 B10 B5 60.47(8) . . y
B6 B10 B11 60.55(9) . . y
B5 B10 B11 108.53(10) . . y
B6 B10 B9 108.73(9) . . y
B5 B10 B9 60.28(7) . . y
B11 B10 B9 107.70(10) . . y
B6 B10 B12 108.06(10) . . y
B5 B10 B12 107.67(9) . . y
B11 B10 B12 59.51(8) . . y
B9 B10 B12 59.48(7) . . y
B6 B10 H10B 121.3(9) . . n
B5 B10 H10B 121.2(9) . . n
B11 B10 H10B 122.0(9) . . n
B9 B10 H10B 121.4(9) . . n
B12 B10 H10B 122.3(9) . . n
C2 B11 B12 103.60(10) . . y
C2 B11 B10 103.67(10) . . y
B12 B11 B10 60.75(8) . . y
C2 B11 B6 58.83(8) . . y
B12 B11 B6 107.97(10) . . y
B10 B11 B6 59.20(8) . . y
C2 B11 B7 58.36(8) . . y
B12 B11 B7 59.57(8) . . y
B10 B11 B7 108.19(10) . . y
B6 B11 B7 108.27(10) . . y
C2 B11 H11B 118.2(10) . . n
B12 B11 H11B 128.1(11) . . n
B10 B11 H11B 128.4(10) . . n
B6 B11 H11B 119.1(11) . . n
B7 B11 H11B 118.6(11) . . n
B7 B12 B11 60.59(9) . . y
B7 B12 B9 108.53(10) . . y
B11 B12 B9 108.36(10) . . y
B7 B12 B8 59.87(8) . . y
B11 B12 B8 108.51(10) . . y
B9 B12 B8 60.50(8) . . y
B7 B12 B10 108.19(10) . . y
B11 B12 B10 59.74(8) . . y
B9 B12 B10 60.09(7) . . y
B8 B12 B10 108.30(10) . . y
B7 B12 H12B 120.7(9) . . n
B11 B12 H12B 120.9(8) . . n
B9 B12 H12B 122.1(9) . . n
B8 B12 H12B 121.5(9) . . n
B10 B12 H12B 122.2(9) . . n
C3 N1 B9 127.36(10) . . y
C3 N1 H3 115.9(11) . . n
B9 N1 H3 116.6(11) . . n
O1 C3 N1 122.79(11) . . y
O1 C3 C4 120.66(11) . . y
N1 C3 C4 116.53(10) . . y
C3 C4 H4A 109.5 . . n
C3 C4 H4C 109.5 . . n
H4A C4 H4C 109.5 . . n
C3 C4 H4D 109.5 . . n
H4A C4 H4D 109.5 . . n
H4C C4 H4D 109.5 . . n

loop_
_geom_bond_atom_site_label_1
_geom_bond_atom_site_label_2
_geom_bond_distance
_geom_bond_site_symmetry_2
_geom_bond_publ_flag
C1 C2 1.627(2) . y
C1 B5 1.6897(19) . y
C1 B4 1.6990(18) . y
C1 B6 1.712(2) . y
C1 B3 1.726(2) . y
C1 H1 1.00(2) . n
C2 B11 1.699(2) . y
C2 B7 1.703(2) . y
C2 B6 1.713(2) . y
C2 B3 1.721(2) . y
C2 H2 0.94(2) . n
B3 B8 1.763(2) . y
B3 B7 1.783(2) . y
B3 B4 1.786(2) . y
B3 H3B 1.06(2) . n
B4 B5 1.7826(19) . y
B4 B9 1.7843(18) . y
B4 B8 1.7884(19) . y
B4 H4B 1.036(18) . n
B5 B10 1.7743(19) . y
B5 B6 1.781(2) . y
B5 B9 1.7910(17) . y
B5 H5B 1.01(2) . n
B6 B10 1.7617(19) . y
B6 B11 1.786(2) . y
B6 H6B 1.087(17) . n
B7 B12 1.772(2) . y
B7 B8 1.778(2) . y
B7 B11 1.790(2) . y
B7 H7B 1.062(17) . n
B8 B12 1.790(2) . y
B8 B9 1.7996(19) . y
B8 H8B 1.107(16) . n
B9 N1 1.4926(15) . y
B9 B12 1.7817(18) . y
B9 B10 1.7927(18) . y
B10 B11 1.781(2) . y
B10 B12 1.7987(19) . y
B10 H10B 1.120(18) . n
B11 B12 1.7765(19) . y
B11 H11B 1.015(18) . n
B12 H12B 1.108(16) . n
N1 C3 1.3437(15) . y
N1 H3 0.897(19) . n
C3 O1 1.2353(15) . y
C3 C4 1.5056(16) . y
C4 H4A 0.9800 . n
C4 H4C 0.9800 . n
C4 H4D 0.9800 . n

loop_
_geom_torsion_atom_site_label_1
_geom_torsion_atom_site_label_2
_geom_torsion_atom_site_label_3
_geom_torsion_atom_site_label_4
_geom_torsion
_geom_torsion_site_symmetry_1
_geom_torsion_site_symmetry_2
_geom_torsion_site_symmetry_3
_geom_torsion_site_symmetry_4
_geom_torsion_publ_flag
B12 B9 N1 C3 139.09(12) . . . . y
B9 N1 C3 O1 -4.98(19) . . . . y
